data_2210372
loop_
_publ_author_name
'Liang, Ying'
'He, Hong-Wu'
'Wang, Ya-Zhou'
'Chen, Ting'

_publ_section_title
;
 Dimethyl
 [(3,7-dichloroquinolin-8-ylcarbonyloxy)(phenyl)methyl]phosphonate
;
_journal_coeditor_code SJ2071
_journal_issue 9
_journal_name_full 'Acta Crystallographica Section E'
_journal_page_first o3652
_journal_page_last o3654
_journal_paper_doi 10.1107/S1600536806019039
_journal_volume 62
_journal_year 2006
_chemical_formula_iupac 'C19 H16 Cl2 N O5 P'
_chemical_formula_moiety 'C19 H16 Cl2 N O5 P'
_chemical_formula_sum 'C19 H16 Cl2 N O5 P'
_chemical_formula_weight 440.20
_chemical_name_common C~19~H~16~Cl~2~NO~5~P
_chemical_name_systematic
;
Dimethyl [(3,7-dichloroquinolin-8-ylcarbonyloxy)(phenyl)methyl]phosphonate
;
_space_group_IT_number 61
_symmetry_cell_setting orthorhombic
_symmetry_space_group_name_Hall '-P 2ac 2ab'
_symmetry_space_group_name_H-M 'P b c a'
_atom_sites_solution_hydrogens geom
_atom_sites_solution_primary direct
_atom_sites_solution_secondary difmap
_cell_angle_alpha 90.00
_cell_angle_beta 90.00
_cell_angle_gamma 90.00
_cell_formula_units_Z 8
_cell_length_a 11.4895(8)
_cell_length_b 15.7158(11)
_cell_length_c 22.1792(16)
_cell_measurement_reflns_used 3148
_cell_measurement_temperature 292(2)
_cell_measurement_theta_max 22.62
_cell_measurement_theta_min 2.38
_cell_volume 4004.8(5)
_computing_cell_refinement 'SAINT (Bruker, 2000)'
_computing_data_collection 'SMART (Bruker, 2000)'
_computing_data_reduction SAINT
_computing_molecular_graphics 'SHELXTL (Bruker, 1997)'
_computing_publication_material SHELXTL
_computing_structure_refinement 'SHELXL-97 (Sheldrick, 1997)'
_computing_structure_solution 'SHELX97 (Sheldrick, 1997)'
_diffrn_ambient_temperature 292(2)
_diffrn_measured_fraction_theta_full 0.997
_diffrn_measured_fraction_theta_max 0.997
_diffrn_measurement_device_type 'Bruker SMART APEX CCD area-detector'
_diffrn_measurement_method '\f and \w'
_diffrn_radiation_monochromator graphite
_diffrn_radiation_source 'fine-focus sealed tube'
_diffrn_radiation_type MoK\a
_diffrn_radiation_wavelength 0.71073
_diffrn_reflns_av_R_equivalents 0.0474
_diffrn_reflns_av_sigmaI/netI 0.0350
_diffrn_reflns_limit_h_max 8
_diffrn_reflns_limit_h_min -14
_diffrn_reflns_limit_k_max 19
_diffrn_reflns_limit_k_min -18
_diffrn_reflns_limit_l_max 27
_diffrn_reflns_limit_l_min -26
_diffrn_reflns_number 20069
_diffrn_reflns_theta_full 26.00
_diffrn_reflns_theta_max 26.00
_diffrn_reflns_theta_min 2.38
_diffrn_standards_number 0
_exptl_absorpt_coefficient_mu 0.435
_exptl_absorpt_correction_type none
_exptl_crystal_colour colorless
_exptl_crystal_density_diffrn 1.460
_exptl_crystal_density_method 'not measured'
_exptl_crystal_description block
_exptl_crystal_F_000 1808
_exptl_crystal_size_max 0.20
_exptl_crystal_size_mid 0.20
_exptl_crystal_size_min 0.20
_refine_diff_density_max 0.329
_refine_diff_density_min -0.230
_refine_ls_extinction_method none
_refine_ls_goodness_of_fit_ref 1.058
_refine_ls_hydrogen_treatment constr
_refine_ls_matrix_type full
_refine_ls_number_parameters 255
_refine_ls_number_reflns 3924
_refine_ls_number_restraints 0
_refine_ls_restrained_S_all 1.058
_refine_ls_R_factor_all 0.0722
_refine_ls_R_factor_gt 0.0515
_refine_ls_shift/su_max 0.000
_refine_ls_shift/su_mean 0.000
_refine_ls_structure_factor_coef Fsqd
_refine_ls_weighting_details 'calc w=1/[\s^2^(Fo^2^)+(0.0582P)^2^+1.2945P] where P=(Fo^2^+2Fc^2^)/3'
_refine_ls_weighting_scheme calc
_refine_ls_wR_factor_gt 0.1193
_refine_ls_wR_factor_ref 0.1305
_reflns_number_gt 2968
_reflns_number_total 3924
_reflns_threshold_expression I>2\s(I)
_cod_data_source_file sj2071.cif
_cod_data_source_block I
_cod_depositor_comments
;
The following automatic conversions were performed:
'_symmetry_cell_setting' value 'Orthorhombic' changed to 'orthorhombic'
according to '/home/saulius/struct/CIF-dictionaries/cif_core.dic'
dictionary named 'cif_core.dic' version 2.4.1 from 2010-06-29.

Automatic conversion script
Id: cif_fix_enum 1527 2010-12-29 10:47:43Z saulius 

The following automatic conversions were performed:

'_symmetry_cell_setting' value 'Orthorhombic' changed to
'orthorhombic' according to
/home/saulius/struct/CIF-dictionaries/cif_core.dic dictionary named
'cif_core.dic' version 2.4.1 from 2010-06-29.

Automatic conversion script
Id: cif_fix_values 1715 2011-07-08 13:25:40Z adriana 
;
_cod_database_code 2210372
_cod_database_fobs_code 2210372

loop_
_symmetry_equiv_pos_as_xyz
'x, y, z'
'-x+1/2, -y, z+1/2'
'-x, y+1/2, -z+1/2'
'x+1/2, -y+1/2, -z'
'-x, -y, -z'
'x-1/2, y, -z-1/2'
'x, -y-1/2, z-1/2'
'-x-1/2, y-1/2, z'

loop_
_atom_site_type_symbol
_atom_site_label
_atom_site_fract_x
_atom_site_fract_y
_atom_site_fract_z
_atom_site_U_iso_or_equiv
_atom_site_adp_type
_atom_site_calc_flag
_atom_site_refinement_flags
_atom_site_occupancy
C C1 0.2575(2) 0.44514(18) 0.58392(12) 0.0490(7) Uani d . 1
H H1 0.2223 0.4028 0.6069 0.059 Uiso calc R 1
C C2 0.2970(2) 0.51844(19) 0.61361(12) 0.0473(7) Uani d . 1
C C3 0.3488(2) 0.58210(18) 0.58174(12) 0.0473(7) Uani d . 1
H H3 0.3743 0.6314 0.6008 0.057 Uiso calc R 1
C C4 0.3624(2) 0.57119(16) 0.51921(12) 0.0415(6) Uani d . 1
C C5 0.4162(2) 0.63262(19) 0.48180(13) 0.0534(7) Uani d . 1
H H5 0.4442 0.6829 0.4985 0.064 Uiso calc R 1
C C6 0.4273(3) 0.61879(19) 0.42201(14) 0.0539(7) Uani d . 1
H H6 0.4633 0.6594 0.3979 0.065 Uiso calc R 1
C C7 0.3848(2) 0.54377(18) 0.39612(12) 0.0460(7) Uani d . 1
C C8 0.3317(2) 0.48218(16) 0.43064(12) 0.0397(6) Uani d . 1
C C9 0.3203(2) 0.49566(16) 0.49308(11) 0.0384(6) Uani d . 1
C C10 0.2858(2) 0.40170(17) 0.40356(11) 0.0416(6) Uani d . 1
C C11 0.3395(2) 0.26263(17) 0.37208(12) 0.0449(6) Uani d . 1
H H11 0.2598 0.2476 0.3836 0.054 Uiso calc R 1
C C12 0.3480(2) 0.26742(17) 0.30454(12) 0.0452(6) Uani d . 1
C C13 0.2597(3) 0.2340(2) 0.26935(14) 0.0604(8) Uani d . 1
H H13 0.1943 0.2110 0.2878 0.072 Uiso calc R 1
C C14 0.2672(4) 0.2344(2) 0.20771(17) 0.0796(11) Uani d . 1
H H14 0.2074 0.2113 0.1847 0.096 Uiso calc R 1
C C15 0.3625(4) 0.2685(3) 0.18016(16) 0.0817(12) Uani d . 1
H H15 0.3672 0.2690 0.1383 0.098 Uiso calc R 1
C C16 0.4515(3) 0.3023(2) 0.21386(16) 0.0727(10) Uani d . 1
H H16 0.5166 0.3252 0.1949 0.087 Uiso calc R 1
C C17 0.4440(3) 0.3021(2) 0.27615(14) 0.0585(8) Uani d . 1
H H17 0.5038 0.3254 0.2990 0.070 Uiso calc R 1
C C18 0.4586(3) 0.1265(2) 0.51246(15) 0.0790(11) Uani d . 1
H H18A 0.4492 0.0678 0.5014 0.118 Uiso calc R 1
H H18B 0.4278 0.1354 0.5522 0.118 Uiso calc R 1
H H18C 0.5398 0.1409 0.5121 0.118 Uiso calc R 1
C C19 0.4547(3) 0.0603(2) 0.32403(16) 0.0765(11) Uani d . 1
H H19A 0.4485 0.0976 0.2899 0.115 Uiso calc R 1
H H19B 0.4172 0.0072 0.3150 0.115 Uiso calc R 1
H H19C 0.5353 0.0503 0.3329 0.115 Uiso calc R 1
Cl Cl1 0.27758(8) 0.52559(6) 0.69093(3) 0.0691(3) Uani d . 1
Cl Cl2 0.39889(8) 0.52853(6) 0.31906(3) 0.0688(3) Uani d . 1
N N1 0.26745(19) 0.43280(14) 0.52565(10) 0.0458(5) Uani d . 1
O O1 0.18818(18) 0.38961(13) 0.38776(10) 0.0640(6) Uani d . 1
O O2 0.37115(15) 0.34359(11) 0.39990(8) 0.0435(4) Uani d . 1
O O3 0.56228(15) 0.20669(12) 0.39481(8) 0.0496(5) Uani d . 1
O O4 0.39747(18) 0.17934(13) 0.47027(9) 0.0584(5) Uani d . 1
O O5 0.39932(18) 0.09899(12) 0.37538(10) 0.0594(6) Uani d . 1
P P1 0.43981(6) 0.18553(4) 0.40342(3) 0.0425(2) Uani d . 1

loop_
_atom_site_aniso_label
_atom_site_aniso_U_11
_atom_site_aniso_U_22
_atom_site_aniso_U_33
_atom_site_aniso_U_12
_atom_site_aniso_U_13
_atom_site_aniso_U_23
C1 0.0509(17) 0.0467(17) 0.0493(16) -0.0032(13) 0.0058(13) 0.0066(13)
C2 0.0447(16) 0.0562(18) 0.0410(14) 0.0032(13) -0.0009(12) -0.0002(13)
C3 0.0467(16) 0.0450(16) 0.0501(16) -0.0037(13) -0.0070(13) -0.0061(13)
C4 0.0377(14) 0.0390(15) 0.0478(15) -0.0020(11) -0.0057(12) 0.0012(12)
C5 0.0568(18) 0.0477(17) 0.0556(18) -0.0132(14) -0.0031(14) 0.0018(14)
C6 0.0530(18) 0.0470(18) 0.0617(19) -0.0098(14) -0.0009(14) 0.0145(14)
C7 0.0435(16) 0.0507(17) 0.0437(15) 0.0045(13) 0.0018(12) 0.0061(13)
C8 0.0352(14) 0.0391(15) 0.0447(14) 0.0044(11) -0.0023(11) -0.0006(12)
C9 0.0337(14) 0.0361(14) 0.0456(14) 0.0035(11) -0.0017(11) 0.0020(11)
C10 0.0382(15) 0.0465(16) 0.0401(14) 0.0037(12) -0.0007(12) 0.0005(12)
C11 0.0370(14) 0.0421(15) 0.0557(16) -0.0039(12) -0.0013(12) -0.0068(13)
C12 0.0426(15) 0.0402(15) 0.0527(16) 0.0027(12) -0.0057(13) -0.0066(13)
C13 0.0570(19) 0.058(2) 0.067(2) 0.0041(15) -0.0146(16) -0.0160(16)
C14 0.085(3) 0.081(3) 0.072(2) 0.017(2) -0.031(2) -0.024(2)
C15 0.109(3) 0.086(3) 0.0505(19) 0.041(3) -0.013(2) -0.0080(19)
C16 0.079(2) 0.076(2) 0.063(2) 0.0196(19) 0.0116(19) 0.0114(18)
C17 0.0574(19) 0.061(2) 0.0569(18) 0.0008(15) -0.0021(15) 0.0022(15)
C18 0.090(3) 0.085(3) 0.061(2) 0.011(2) 0.0059(19) 0.0203(19)
C19 0.081(2) 0.064(2) 0.084(2) -0.0016(19) 0.009(2) -0.0353(19)
Cl1 0.0773(6) 0.0872(7) 0.0429(4) -0.0007(5) 0.0031(4) -0.0018(4)
Cl2 0.0858(6) 0.0766(6) 0.0440(4) 0.0021(5) 0.0072(4) 0.0074(4)
N1 0.0480(13) 0.0404(13) 0.0491(13) -0.0034(11) 0.0011(11) 0.0008(10)
O1 0.0449(12) 0.0613(14) 0.0857(15) 0.0075(10) -0.0135(11) -0.0180(11)
O2 0.0388(10) 0.0395(10) 0.0521(11) 0.0013(8) -0.0035(8) -0.0086(8)
O3 0.0430(11) 0.0488(11) 0.0570(12) 0.0029(9) 0.0007(9) 0.0034(9)
O4 0.0615(13) 0.0586(13) 0.0552(12) 0.0090(10) 0.0104(10) 0.0034(10)
O5 0.0577(12) 0.0447(12) 0.0758(14) -0.0091(10) 0.0110(11) -0.0119(10)
P1 0.0426(4) 0.0380(4) 0.0470(4) -0.0014(3) 0.0047(3) -0.0023(3)

loop_
_atom_type_symbol
_atom_type_description
_atom_type_scat_dispersion_real
_atom_type_scat_dispersion_imag
_atom_type_scat_source
C C 0.0033 0.0016 'International Tables Vol C Tables 4.2.6.8 and 6.1.1.4'
H H 0.0000 0.0000 'International Tables Vol C Tables 4.2.6.8 and 6.1.1.4'
N N 0.0061 0.0033 'International Tables Vol C Tables 4.2.6.8 and 6.1.1.4'
O O 0.0106 0.0060 'International Tables Vol C Tables 4.2.6.8 and 6.1.1.4'
P P 0.1023 0.0942 'International Tables Vol C Tables 4.2.6.8 and 6.1.1.4'
Cl Cl 0.1484 0.1585 'International Tables Vol C Tables 4.2.6.8 and 6.1.1.4'

loop_
_geom_angle_atom_site_label_1
_geom_angle_atom_site_label_2
_geom_angle_atom_site_label_3
_geom_angle
_geom_angle_publ_flag
N1 C1 C2 123.8(3) ?
N1 C1 H1 118.1 ?
C2 C1 H1 118.1 ?
C3 C2 C1 120.1(2) ?
C3 C2 Cl1 121.5(2) ?
C1 C2 Cl1 118.4(2) ?
C2 C3 C4 118.1(2) ?
C2 C3 H3 120.9 ?
C4 C3 H3 120.9 ?
C3 C4 C9 118.1(2) ?
C3 C4 C5 122.9(2) ?
C9 C4 C5 119.0(2) ?
C6 C5 C4 120.5(3) ?
C6 C5 H5 119.8 ?
C4 C5 H5 119.8 ?
C5 C6 C7 120.4(3) ?
C5 C6 H6 119.8 ?
C7 C6 H6 119.8 ?
C8 C7 C6 121.2(2) ?
C8 C7 Cl2 119.5(2) ?
C6 C7 Cl2 119.2(2) ?
C7 C8 C9 118.9(2) ?
C7 C8 C10 121.8(2) ?
C9 C8 C10 119.3(2) ?
N1 C9 C4 123.0(2) ?
N1 C9 C8 116.9(2) ?
C4 C9 C8 120.0(2) ?
O1 C10 O2 124.2(3) ?
O1 C10 C8 125.8(2) ?
O2 C10 C8 110.0(2) ?
O2 C11 C12 111.2(2) ?
O2 C11 P1 105.20(16) ?
C12 C11 P1 112.00(19) ?
O2 C11 H11 109.5 ?
C12 C11 H11 109.5 ?
P1 C11 H11 109.5 ?
C17 C12 C13 118.5(3) ?
C17 C12 C11 121.7(2) ?
C13 C12 C11 119.7(3) ?
C14 C13 C12 121.0(3) ?
C14 C13 H13 119.5 ?
C12 C13 H13 119.5 ?
C15 C14 C13 120.0(3) ?
C15 C14 H14 120.0 ?
C13 C14 H14 120.0 ?
C14 C15 C16 120.4(3) ?
C14 C15 H15 119.8 ?
C16 C15 H15 119.8 ?
C15 C16 C17 119.7(4) ?
C15 C16 H16 120.2 ?
C17 C16 H16 120.2 ?
C12 C17 C16 120.4(3) ?
C12 C17 H17 119.8 ?
C16 C17 H17 119.8 ?
O4 C18 H18A 109.5 ?
O4 C18 H18B 109.5 ?
H18A C18 H18B 109.5 ?
O4 C18 H18C 109.5 ?
H18A C18 H18C 109.5 ?
H18B C18 H18C 109.5 ?
O5 C19 H19A 109.5 ?
O5 C19 H19B 109.5 ?
H19A C19 H19B 109.5 ?
O5 C19 H19C 109.5 ?
H19A C19 H19C 109.5 ?
H19B C19 H19C 109.5 ?
C1 N1 C9 116.9(2) ?
C10 O2 C11 115.86(19) ?
C18 O4 P1 120.1(2) ?
C19 O5 P1 123.3(2) ?
O3 P1 O4 116.02(12) yes
O3 P1 O5 115.63(11) yes
O4 P1 O5 103.30(11) yes
O3 P1 C11 114.28(12) yes
O4 P1 C11 101.98(12) yes
O5 P1 C11 103.86(12) yes

loop_
_geom_bond_atom_site_label_1
_geom_bond_atom_site_label_2
_geom_bond_distance
_geom_bond_publ_flag
C1 N1 1.312(3) ?
C1 C2 1.402(4) yes
C1 H1 0.9300 ?
C2 C3 1.361(4) ?
C2 Cl1 1.733(3) ?
C3 C4 1.406(4) ?
C3 H3 0.9300 ?
C4 C9 1.407(4) yes
C4 C5 1.415(4) yes
C5 C6 1.350(4) ?
C5 H5 0.9300 ?
C6 C7 1.399(4) ?
C6 H6 0.9300 ?
C7 C8 1.377(4) yes
C7 Cl2 1.733(3) ?
C8 C9 1.407(3) yes
C8 C10 1.496(4) ?
C9 N1 1.366(3) ?
C10 O1 1.190(3) ?
C10 O2 1.343(3) ?
C11 O2 1.460(3) ?
C11 C12 1.503(4) ?
C11 P1 1.811(3) ?
C11 H11 0.9800 ?
C12 C17 1.381(4) ?
C12 C13 1.383(4) ?
C13 C14 1.370(5) ?
C13 H13 0.9300 ?
C14 C15 1.363(5) ?
C14 H14 0.9300 ?
C15 C16 1.374(5) ?
C15 H15 0.9300 ?
C16 C17 1.384(4) ?
C16 H16 0.9300 ?
C17 H17 0.9300 ?
C18 O4 1.435(4) ?
C18 H18A 0.9600 ?
C18 H18B 0.9600 ?
C18 H18C 0.9600 ?
C19 O5 1.439(3) ?
C19 H19A 0.9600 ?
C19 H19B 0.9600 ?
C19 H19C 0.9600 ?
O3 P1 1.458(2) ?
O4 P1 1.563(2) ?
O5 P1 1.566(2) ?

loop_
_geom_hbond_atom_site_label_D
_geom_hbond_atom_site_label_H
_geom_hbond_atom_site_label_A
_geom_hbond_site_symmetry_A
_geom_hbond_distance_DH
_geom_hbond_distance_HA
_geom_hbond_distance_DA
_geom_hbond_angle_DHA
_geom_hbond_publ_flag
C1 H1 O3 4_456 0.93 2.52 3.309(3) 143.0 yes
C14 H14 O3 6_556 0.93 2.43 3.302(4) 156.7 yes
C3 H3 O3 5_666 0.93 2.649 3.512(2) 155.0 yes

loop_
_geom_torsion_atom_site_label_1
_geom_torsion_atom_site_label_2
_geom_torsion_atom_site_label_3
_geom_torsion_atom_site_label_4
_geom_torsion
N1 C1 C2 C3 0.3(4)
N1 C1 C2 Cl1 179.9(2)
C1 C2 C3 C4 -0.9(4)
Cl1 C2 C3 C4 179.4(2)
C2 C3 C4 C9 0.9(4)
C2 C3 C4 C5 -179.2(3)
C3 C4 C5 C6 179.9(3)
C9 C4 C5 C6 -0.2(4)
C4 C5 C6 C7 0.5(4)
C5 C6 C7 C8 -0.4(4)
C5 C6 C7 Cl2 179.2(2)
C6 C7 C8 C9 0.0(4)
Cl2 C7 C8 C9 -179.63(19)
C6 C7 C8 C10 179.9(2)
Cl2 C7 C8 C10 0.3(4)
C3 C4 C9 N1 -0.3(4)
C5 C4 C9 N1 179.8(2)
C3 C4 C9 C8 179.8(2)
C5 C4 C9 C8 -0.1(4)
C7 C8 C9 N1 -179.7(2)
C10 C8 C9 N1 0.4(3)
C7 C8 C9 C4 0.2(4)
C10 C8 C9 C4 -179.7(2)
C7 C8 C10 O1 -94.8(4)
C9 C8 C10 O1 85.1(3)
C7 C8 C10 O2 85.7(3)
C9 C8 C10 O2 -94.4(3)
O2 C11 C12 C17 47.1(3)
P1 C11 C12 C17 -70.3(3)
O2 C11 C12 C13 -135.0(3)
P1 C11 C12 C13 107.6(3)
C17 C12 C13 C14 0.6(5)
C11 C12 C13 C14 -177.4(3)
C12 C13 C14 C15 -0.4(5)
C13 C14 C15 C16 0.3(6)
C14 C15 C16 C17 -0.4(5)
C13 C12 C17 C16 -0.7(4)
C11 C12 C17 C16 177.2(3)
C15 C16 C17 C12 0.6(5)
C2 C1 N1 C9 0.4(4)
C4 C9 N1 C1 -0.4(4)
C8 C9 N1 C1 179.6(2)
O1 C10 O2 C11 2.7(4)
C8 C10 O2 C11 -177.8(2)
C12 C11 O2 C10 84.3(3)
P1 C11 O2 C10 -154.29(18)
C18 O4 P1 O3 -52.3(3)
C18 O4 P1 O5 75.3(3)
C18 O4 P1 C11 -177.2(2)
C19 O5 P1 O3 -26.9(3)
C19 O5 P1 O4 -154.8(3)
C19 O5 P1 C11 99.1(3)
O2 C11 P1 O3 -56.0(2)
C12 C11 P1 O3 64.9(2)
O2 C11 P1 O4 69.96(18)
C12 C11 P1 O4 -169.14(18)
O2 C11 P1 O5 177.10(16)
C12 C11 P1 O5 -62.0(2)
